data_7717873
loop_
_publ_author_name
'Luff, Martin Simon'
'Corsei, Celine S.'
'Radius, Udo'

_publ_section_title
;
 On the reactivity of complexes [Ni(NHC)2] with CS2
;
_journal_name_full 'Dalton Transactions'
_journal_paper_doi 10.1039/D4DT03497J
_journal_year 2025
_chemical_formula_moiety 'C19 H32 N4 Ni S2'
_chemical_formula_sum 'C19 H32 N4 Ni S2'
_chemical_formula_weight 439.31
_space_group_crystal_system orthorhombic
_space_group_IT_number 19
_space_group_name_Hall 'P 2ac 2ab'
_space_group_name_H-M_alt 'P 21 21 21'
_atom_sites_solution_hydrogens geom
_audit_creation_method SHELXL-2018/3
_audit_update_record
;
2024-12-19 deposited with the CCDC.	2025-01-22 downloaded from the CCDC.
;
_cell_angle_alpha 90
_cell_angle_beta 90
_cell_angle_gamma 90
_cell_formula_units_Z 4
_cell_length_a 9.02630(10)
_cell_length_b 13.7112(2)
_cell_length_c 18.5262(3)
_cell_measurement_reflns_used 30456
_cell_measurement_temperature 100(2)
_cell_measurement_theta_max 76.8520
_cell_measurement_theta_min 3.1710
_cell_volume 2292.83(6)
_computing_cell_refinement 'CrysAlisPro 1.171.41.93a (Rigaku OD, 2020)'
_computing_data_reduction 'CrysAlisPro 1.171.41.93a (Rigaku OD, 2020)'
_computing_molecular_graphics 'ShelXLe (Huebschle et all, 2011)'
_computing_publication_material 'SHELXL-2014/6 (Sheldrick, 2014)'
_computing_structure_refinement 'SHELXL-2018/3 (Sheldrick, 2018)'
_computing_structure_solution 'SHELXT 2014/5 (Sheldrick, 2014)'
_diffrn_ambient_temperature 100(2)
_diffrn_detector_area_resol_mean 10.0000
_diffrn_measured_fraction_theta_full 0.998
_diffrn_measured_fraction_theta_max 0.988
_diffrn_measurement_device_type 'XtaLAB Synergy, Dualflex, HyPix'
_diffrn_measurement_method '\w scans'
_diffrn_radiation_type CuK\a
_diffrn_radiation_wavelength 1.54184
_diffrn_reflns_av_R_equivalents 0.1004
_diffrn_reflns_av_unetI/netI 0.0393
_diffrn_reflns_Laue_measured_fraction_full 0.998
_diffrn_reflns_Laue_measured_fraction_max 0.988
_diffrn_reflns_limit_h_max 11
_diffrn_reflns_limit_h_min -9
_diffrn_reflns_limit_k_max 17
_diffrn_reflns_limit_k_min -17
_diffrn_reflns_limit_l_max 21
_diffrn_reflns_limit_l_min -23
_diffrn_reflns_number 29842
_diffrn_reflns_point_group_measured_fraction_full 0.994
_diffrn_reflns_point_group_measured_fraction_max 0.975
_diffrn_reflns_theta_full 72.000
_diffrn_reflns_theta_max 77.659
_diffrn_reflns_theta_min 4.011
_diffrn_source 'micro-focus sealed X-ray tube'
_exptl_absorpt_coefficient_mu 2.987
_exptl_absorpt_correction_T_max 1.000
_exptl_absorpt_correction_T_min 0.304
_exptl_absorpt_correction_type gaussian
_exptl_absorpt_process_details
;
CrysAlisPro 1.171.41.92a (Rigaku Oxford Diffraction, 2020)
Numerical absorption correction based on gaussian integration over
a multifaceted crystal model
Empirical absorption correction using spherical harmonics,
implemented in SCALE3 ABSPACK scaling algorithm.
;
_exptl_crystal_colour orange
_exptl_crystal_density_diffrn 1.273
_exptl_crystal_description block
_exptl_crystal_F_000 936
_exptl_crystal_size_max 0.330
_exptl_crystal_size_mid 0.170
_exptl_crystal_size_min 0.140
_refine_diff_density_max 0.655
_refine_diff_density_min -0.429
_refine_diff_density_rms 0.069
_refine_ls_abs_structure_details
;
 Flack x determined using 1890 quotients [(I+)-(I-)]/[(I+)+(I-)]
 (Parsons, Flack and Wagner, Acta Cryst. B69 (2013) 249-259).
;
_refine_ls_abs_structure_Flack 0.000(12)
_refine_ls_extinction_method none
_refine_ls_goodness_of_fit_ref 1.060
_refine_ls_hydrogen_treatment constr
_refine_ls_matrix_type full
_refine_ls_number_parameters 243
_refine_ls_number_reflns 4769
_refine_ls_number_restraints 3
_refine_ls_restrained_S_all 1.067
_refine_ls_R_factor_all 0.0381
_refine_ls_R_factor_gt 0.0363
_refine_ls_shift/su_max 0.000
_refine_ls_shift/su_mean 0.000
_refine_ls_structure_factor_coef Fsqd
_refine_ls_weighting_details 'w=1/[\s^2^(Fo^2^)+(0.0431P)^2^+1.8091P] where P=(Fo^2^+2Fc^2^)/3'
_refine_ls_weighting_scheme calc
_refine_ls_wR_factor_gt 0.0928
_refine_ls_wR_factor_ref 0.0952
_reflns_Friedel_coverage 0.739
_reflns_Friedel_fraction_full 0.989
_reflns_Friedel_fraction_max 0.957
_reflns_number_gt 4629
_reflns_number_total 4769
_reflns_threshold_expression 'I > 2\s(I)'
_cod_data_source_file d4dt03497j2.cif
_cod_data_source_block Compound_1b
_cod_database_code 7717873
_shelx_shelxl_version_number 2018/3
_shelx_space_group_comment
;
The symmetry employed for this shelxl refinement is uniquely defined
by the following loop, which should always be used as a source of
symmetry information in preference to the above space-group names.
They are only intended as comments.
;
_shelx_estimated_absorpt_t_min 0.439
_shelx_estimated_absorpt_t_max 0.680

loop_
_space_group_symop_operation_xyz
'x, y, z'
'-x+1/2, -y, z+1/2'
'-x, y+1/2, -z+1/2'
'x+1/2, -y+1/2, -z'

loop_
_atom_site_label
_atom_site_type_symbol
_atom_site_fract_x
_atom_site_fract_y
_atom_site_fract_z
_atom_site_U_iso_or_equiv
_atom_site_adp_type
_atom_site_occupancy
_atom_site_site_symmetry_order
_atom_site_calc_flag
_atom_site_refinement_flags_posn
_atom_site_refinement_flags_adp
_atom_site_refinement_flags_occupancy
_atom_site_disorder_assembly
_atom_site_disorder_group
C1_1 C 0.5316(4) 0.3641(2) 0.32488(18) 0.0233(7) Uani 1 1 d . . . . .
N2_1 N 0.5951(3) 0.2734(2) 0.31997(16) 0.0244(6) Uani 1 1 d . . . . .
C3_1 C 0.4945(4) 0.2059(3) 0.29450(19) 0.0268(7) Uani 1 1 d . . . . .
H3_1 H 0.512766 0.138736 0.285732 0.032 Uiso 1 1 calc R U . . .
C4_1 C 0.3656(4) 0.2532(2) 0.28442(19) 0.0278(7) Uani 1 1 d . . . . .
H4_1 H 0.275299 0.225833 0.267605 0.033 Uiso 1 1 calc R U . . .
N5_1 N 0.3901(3) 0.3495(2) 0.30329(16) 0.0242(6) Uani 1 1 d . . . . .
C6_1 C 0.7525(4) 0.2527(3) 0.3335(2) 0.0291(8) Uani 1 1 d . . . . .
H00K_1 H 0.799268 0.313675 0.352417 0.035 Uiso 1 1 calc R U . . .
C7_1 C 0.7678(5) 0.1743(3) 0.3914(2) 0.0364(9) Uani 1 1 d . . . . .
H00O_1 H 0.723171 0.113431 0.374056 0.055 Uiso 1 1 calc R U . . .
H00P_1 H 0.717098 0.195501 0.435406 0.055 Uiso 1 1 calc R U . . .
H00Q_1 H 0.872957 0.163398 0.401777 0.055 Uiso 1 1 calc R U . . .
C8_1 C 0.8300(5) 0.2260(3) 0.2636(2) 0.0380(9) Uani 1 1 d . . . . .
H00H_1 H 0.782386 0.168519 0.242377 0.057 Uiso 1 1 calc R U . . .
H00I_1 H 0.934426 0.211511 0.273396 0.057 Uiso 1 1 calc R U . . .
H00J_1 H 0.823391 0.280778 0.229724 0.057 Uiso 1 1 calc R U . . .
C9_1 C 0.2772(4) 0.4262(3) 0.2989(2) 0.0288(8) Uani 1 1 d . . . . .
H9_1 H 0.325692 0.489879 0.310487 0.035 Uiso 1 1 calc R U . . .
C10_1 C 0.1548(5) 0.4087(3) 0.3541(3) 0.0426(10) Uani 1 1 d . . . . .
H010_1 H 0.083900 0.462812 0.352454 0.064 Uiso 1 1 calc R U . . .
H011_1 H 0.198278 0.404661 0.402495 0.064 Uiso 1 1 calc R U . . .
H012_1 H 0.103703 0.347546 0.342898 0.064 Uiso 1 1 calc R U . . .
C11_1 C 0.2158(6) 0.4326(3) 0.2226(3) 0.0430(10) Uani 1 1 d . . . . .
H00R_1 H 0.297213 0.443553 0.188527 0.065 Uiso 1 1 calc R U . . .
H00S_1 H 0.145392 0.486899 0.219530 0.065 Uiso 1 1 calc R U . . .
H00T_1 H 0.165123 0.371557 0.210456 0.065 Uiso 1 1 calc R U . . .
C1_2 C 0.5860(4) 0.5257(2) 0.44140(18) 0.0227(6) Uani 1 1 d . . . . .
N2_2 N 0.4948(3) 0.5993(2) 0.46195(15) 0.0245(6) Uani 1 1 d . . . . .
C3_2 C 0.4974(5) 0.6116(3) 0.5365(2) 0.0333(8) Uani 1 1 d . . . . .
H00V_2 H 0.442730 0.658229 0.563528 0.040 Uiso 1 1 calc R U . . .
C4_2 C 0.5920(5) 0.5450(3) 0.5628(2) 0.0355(9) Uani 1 1 d . . . . .
H00U_2 H 0.617323 0.535317 0.612087 0.043 Uiso 1 1 calc R U . . .
N5_2 N 0.6454(4) 0.4931(2) 0.50432(15) 0.0287(6) Uani 1 1 d . . . . .
C6_2 C 0.4082(4) 0.6607(3) 0.41274(19) 0.0273(7) Uani 1 1 d . . . . .
H6_2 H 0.414745 0.631691 0.363315 0.033 Uiso 1 1 calc R U . . .
C7_2 C 0.2466(5) 0.6617(4) 0.4350(3) 0.0426(10) Uani 1 1 d . . . . .
H00X_2 H 0.188722 0.698181 0.399319 0.064 Uiso 1 1 calc R U . . .
H00Y_2 H 0.236919 0.693059 0.482362 0.064 Uiso 1 1 calc R U . . .
H00Z_2 H 0.209599 0.594642 0.437873 0.064 Uiso 1 1 calc R U . . .
C8_2 C 0.4721(4) 0.7632(3) 0.4095(2) 0.0333(8) Uani 1 1 d . . . . .
H00A_2 H 0.577496 0.759784 0.397186 0.050 Uiso 1 1 calc R U . . .
H8_2 H 0.460390 0.794775 0.456649 0.050 Uiso 1 1 calc R U . . .
H00G_2 H 0.419429 0.801053 0.372732 0.050 Uiso 1 1 calc R U . . .
C9_2 C 0.7605(5) 0.4177(3) 0.5081(2) 0.0314(8) Uani 1 1 d . . . . .
H00W_2 H 0.777213 0.392201 0.458221 0.038 Uiso 1 1 calc R U . . .
C10_2 C 0.7091(6) 0.3332(3) 0.5551(2) 0.0406(10) Uani 1 1 d . . . . .
H00L_2 H 0.614236 0.308572 0.536972 0.061 Uiso 1 1 calc R U . . .
H00M_2 H 0.696878 0.355770 0.604946 0.061 Uiso 1 1 calc R U . . .
H00N_2 H 0.783066 0.280951 0.553639 0.061 Uiso 1 1 calc R U . . .
C11_2 C 0.9049(5) 0.4613(3) 0.5347(3) 0.0444(10) Uani 1 1 d . . . . .
H013_2 H 0.982435 0.411251 0.534001 0.067 Uiso 1 1 calc R U . . .
H014_2 H 0.891987 0.485386 0.584096 0.067 Uiso 1 1 calc R U . . .
H015_2 H 0.933763 0.515455 0.503150 0.067 Uiso 1 1 calc R U . . .
Ni1_3 Ni 0.63978(6) 0.48459(4) 0.34730(3) 0.01930(14) Uani 1 1 d . . . . .
C2_3 C 0.7823(4) 0.5786(2) 0.33321(19) 0.0226(6) Uani 1 1 d . U . . .
S3_3 S 0.78079(9) 0.51369(6) 0.25404(4) 0.02700(18) Uani 1 1 d . U . . .
S4_3 S 0.87210(10) 0.66804(6) 0.36870(5) 0.02962(19) Uani 1 1 d . U . . .

loop_
_atom_site_aniso_label
_atom_site_aniso_U_11
_atom_site_aniso_U_22
_atom_site_aniso_U_33
_atom_site_aniso_U_23
_atom_site_aniso_U_13
_atom_site_aniso_U_12
C1_1 0.0227(15) 0.0221(15) 0.0252(16) -0.0028(13) 0.0005(13) -0.0013(13)
N2_1 0.0236(14) 0.0177(12) 0.0319(14) -0.0053(11) 0.0028(12) -0.0002(11)
C3_1 0.0278(17) 0.0189(16) 0.0336(17) -0.0053(14) -0.0003(15) -0.0021(14)
C4_1 0.0296(17) 0.0220(16) 0.0319(16) -0.0031(13) -0.0026(15) -0.0027(15)
N5_1 0.0204(14) 0.0186(13) 0.0335(15) -0.0030(11) -0.0020(12) -0.0029(11)
C6_1 0.0216(16) 0.0268(17) 0.039(2) -0.0067(15) 0.0019(15) -0.0001(14)
C7_1 0.0320(19) 0.0334(19) 0.044(2) -0.0024(17) -0.0049(17) 0.0071(16)
C8_1 0.032(2) 0.0321(19) 0.049(2) -0.0091(18) 0.0107(18) 0.0012(16)
C9_1 0.0253(17) 0.0206(17) 0.040(2) -0.0015(14) -0.0060(16) -0.0016(14)
C10_1 0.0270(19) 0.044(2) 0.057(3) 0.005(2) 0.002(2) 0.0108(17)
C11_1 0.053(3) 0.029(2) 0.047(2) 0.0080(18) -0.016(2) 0.0015(19)
C1_2 0.0204(14) 0.0178(14) 0.0298(16) -0.0034(13) 0.0002(12) -0.0006(13)
N2_2 0.0232(14) 0.0235(14) 0.0268(14) -0.0050(11) -0.0007(12) 0.0017(11)
C3_2 0.040(2) 0.0318(19) 0.0282(18) -0.0092(15) 0.0015(16) 0.0092(16)
C4_2 0.050(2) 0.0335(19) 0.0235(16) -0.0020(14) -0.0007(16) 0.0104(17)
N5_2 0.0353(16) 0.0263(14) 0.0246(13) -0.0026(11) -0.0010(12) 0.0073(14)
C6_2 0.0238(16) 0.0293(17) 0.0289(17) -0.0050(14) -0.0039(14) 0.0059(14)
C7_2 0.0234(19) 0.056(3) 0.049(2) -0.003(2) -0.0020(17) 0.0038(18)
C8_2 0.0314(18) 0.0277(18) 0.041(2) -0.0022(16) -0.0046(16) 0.0049(15)
C9_2 0.040(2) 0.0252(18) 0.0289(17) -0.0009(14) -0.0010(16) 0.0118(16)
C10_2 0.054(3) 0.0267(18) 0.041(2) 0.0042(17) -0.0047(19) 0.0014(19)
C11_2 0.038(2) 0.038(2) 0.057(3) 0.0031(19) -0.005(2) 0.0076(18)
Ni1_3 0.0160(2) 0.0179(2) 0.0241(3) -0.0017(2) 0.0014(2) -0.0009(2)
C2_3 0.0191(14) 0.0205(14) 0.0281(14) 0.0019(10) 0.0037(12) 0.0061(11)
S3_3 0.0297(4) 0.0256(4) 0.0256(4) -0.0004(3) 0.0050(3) -0.0005(3)
S4_3 0.0256(4) 0.0268(4) 0.0365(4) -0.0018(3) -0.0017(4) -0.0066(3)

loop_
_atom_type_symbol
_atom_type_description
_atom_type_scat_dispersion_real
_atom_type_scat_dispersion_imag
_atom_type_scat_source
C C 0.0181 0.0091 'International Tables Vol C Tables 4.2.6.8 and 6.1.1.4'
H H 0.0000 0.0000 'International Tables Vol C Tables 4.2.6.8 and 6.1.1.4'
N N 0.0311 0.0180 'International Tables Vol C Tables 4.2.6.8 and 6.1.1.4'
S S 0.3331 0.5567 'International Tables Vol C Tables 4.2.6.8 and 6.1.1.4'
Ni Ni -3.0029 0.5091 'International Tables Vol C Tables 4.2.6.8 and 6.1.1.4'

loop_
_geom_angle_atom_site_label_1
_geom_angle_atom_site_label_2
_geom_angle_atom_site_label_3
_geom_angle
_geom_angle_site_symmetry_1
_geom_angle_site_symmetry_3
_geom_angle_publ_flag
N5_1 C1_1 N2_1 103.9(3) . . ?
N5_1 C1_1 Ni1_3 131.0(3) . . ?
N2_1 C1_1 Ni1_3 124.7(3) . . ?
C1_1 N2_1 C3_1 110.8(3) . . ?
C1_1 N2_1 C6_1 124.6(3) . . ?
C3_1 N2_1 C6_1 124.4(3) . . ?
C4_1 C3_1 N2_1 107.1(3) . . ?
C4_1 C3_1 H3_1 126.5 . . ?
N2_1 C3_1 H3_1 126.5 . . ?
C3_1 C4_1 N5_1 106.7(3) . . ?
C3_1 C4_1 H4_1 126.7 . . ?
N5_1 C4_1 H4_1 126.7 . . ?
C1_1 N5_1 C4_1 111.5(3) . . ?
C1_1 N5_1 C9_1 124.5(3) . . ?
C4_1 N5_1 C9_1 124.0(3) . . ?
N2_1 C6_1 C8_1 110.3(3) . . ?
N2_1 C6_1 C7_1 110.1(3) . . ?
C8_1 C6_1 C7_1 112.9(3) . . ?
N2_1 C6_1 H00K_1 107.8 . . ?
C8_1 C6_1 H00K_1 107.8 . . ?
C7_1 C6_1 H00K_1 107.8 . . ?
C6_1 C7_1 H00O_1 109.5 . . ?
C6_1 C7_1 H00P_1 109.5 . . ?
H00O_1 C7_1 H00P_1 109.5 . . ?
C6_1 C7_1 H00Q_1 109.5 . . ?
H00O_1 C7_1 H00Q_1 109.5 . . ?
H00P_1 C7_1 H00Q_1 109.5 . . ?
C6_1 C8_1 H00H_1 109.5 . . ?
C6_1 C8_1 H00I_1 109.5 . . ?
H00H_1 C8_1 H00I_1 109.5 . . ?
C6_1 C8_1 H00J_1 109.5 . . ?
H00H_1 C8_1 H00J_1 109.5 . . ?
H00I_1 C8_1 H00J_1 109.5 . . ?
N5_1 C9_1 C11_1 110.3(3) . . ?
N5_1 C9_1 C10_1 110.7(3) . . ?
C11_1 C9_1 C10_1 111.7(4) . . ?
N5_1 C9_1 H9_1 108.0 . . ?
C11_1 C9_1 H9_1 108.0 . . ?
C10_1 C9_1 H9_1 108.0 . . ?
C9_1 C10_1 H010_1 109.5 . . ?
C9_1 C10_1 H011_1 109.5 . . ?
H010_1 C10_1 H011_1 109.5 . . ?
C9_1 C10_1 H012_1 109.5 . . ?
H010_1 C10_1 H012_1 109.5 . . ?
H011_1 C10_1 H012_1 109.5 . . ?
C9_1 C11_1 H00R_1 109.5 . . ?
C9_1 C11_1 H00S_1 109.5 . . ?
H00R_1 C11_1 H00S_1 109.5 . . ?
C9_1 C11_1 H00T_1 109.5 . . ?
H00R_1 C11_1 H00T_1 109.5 . . ?
H00S_1 C11_1 H00T_1 109.5 . . ?
N2_2 C1_2 N5_2 104.1(3) . . ?
N2_2 C1_2 Ni1_3 129.4(3) . . ?
N5_2 C1_2 Ni1_3 126.2(2) . . ?
C1_2 N2_2 C3_2 111.0(3) . . ?
C1_2 N2_2 C6_2 125.2(3) . . ?
C3_2 N2_2 C6_2 123.8(3) . . ?
C4_2 C3_2 N2_2 106.8(3) . . ?
C4_2 C3_2 H00V_2 126.6 . . ?
N2_2 C3_2 H00V_2 126.6 . . ?
C3_2 C4_2 N5_2 106.7(3) . . ?
C3_2 C4_2 H00U_2 126.7 . . ?
N5_2 C4_2 H00U_2 126.7 . . ?
C1_2 N5_2 C4_2 111.4(3) . . ?
C1_2 N5_2 C9_2 123.6(3) . . ?
C4_2 N5_2 C9_2 124.9(3) . . ?
N2_2 C6_2 C7_2 110.4(3) . . ?
N2_2 C6_2 C8_2 110.7(3) . . ?
C7_2 C6_2 C8_2 111.5(3) . . ?
N2_2 C6_2 H6_2 108.0 . . ?
C7_2 C6_2 H6_2 108.0 . . ?
C8_2 C6_2 H6_2 108.0 . . ?
C6_2 C7_2 H00X_2 109.5 . . ?
C6_2 C7_2 H00Y_2 109.5 . . ?
H00X_2 C7_2 H00Y_2 109.5 . . ?
C6_2 C7_2 H00Z_2 109.5 . . ?
H00X_2 C7_2 H00Z_2 109.5 . . ?
H00Y_2 C7_2 H00Z_2 109.5 . . ?
C6_2 C8_2 H00A_2 109.5 . . ?
C6_2 C8_2 H8_2 109.5 . . ?
H00A_2 C8_2 H8_2 109.5 . . ?
C6_2 C8_2 H00G_2 109.5 . . ?
H00A_2 C8_2 H00G_2 109.5 . . ?
H8_2 C8_2 H00G_2 109.5 . . ?
N5_2 C9_2 C11_2 110.3(3) . . ?
N5_2 C9_2 C10_2 110.3(3) . . ?
C11_2 C9_2 C10_2 112.1(3) . . ?
N5_2 C9_2 H00W_2 108.0 . . ?
C11_2 C9_2 H00W_2 108.0 . . ?
C10_2 C9_2 H00W_2 108.0 . . ?
C9_2 C10_2 H00L_2 109.5 . . ?
C9_2 C10_2 H00M_2 109.5 . . ?
H00L_2 C10_2 H00M_2 109.5 . . ?
C9_2 C10_2 H00N_2 109.5 . . ?
H00L_2 C10_2 H00N_2 109.5 . . ?
H00M_2 C10_2 H00N_2 109.5 . . ?
C9_2 C11_2 H013_2 109.5 . . ?
C9_2 C11_2 H014_2 109.5 . . ?
H013_2 C11_2 H014_2 109.5 . . ?
C9_2 C11_2 H015_2 109.5 . . ?
H013_2 C11_2 H015_2 109.5 . . ?
H014_2 C11_2 H015_2 109.5 . . ?
C2_3 Ni1_3 C1_2 95.81(15) . . ?
C2_3 Ni1_3 C1_1 155.11(15) . . ?
C1_2 Ni1_3 C1_1 108.51(14) . . ?
C2_3 Ni1_3 S3_3 49.60(11) . . ?
C1_2 Ni1_3 S3_3 145.39(11) . . ?
C1_1 Ni1_3 S3_3 106.04(10) . . ?
S4_3 C2_3 S3_3 138.4(2) . . ?
S4_3 C2_3 Ni1_3 145.9(2) . . ?
S3_3 C2_3 Ni1_3 75.66(14) . . ?
C2_3 S3_3 Ni1_3 54.75(11) . . ?

loop_
_geom_bond_atom_site_label_1
_geom_bond_atom_site_label_2
_geom_bond_distance
_geom_bond_site_symmetry_2
_geom_bond_publ_flag
C1_1 N5_1 1.354(5) . ?
C1_1 N2_1 1.371(4) . ?
C1_1 Ni1_3 1.964(3) . ?
N2_1 C3_1 1.380(5) . ?
N2_1 C6_1 1.471(5) . ?
C3_1 C4_1 1.345(5) . ?
C3_1 H3_1 0.9500 . ?
C4_1 N5_1 1.383(4) . ?
C4_1 H4_1 0.9500 . ?
N5_1 C9_1 1.467(4) . ?
C6_1 C8_1 1.518(5) . ?
C6_1 C7_1 1.524(6) . ?
C6_1 H00K_1 1.0000 . ?
C7_1 H00O_1 0.9800 . ?
C7_1 H00P_1 0.9800 . ?
C7_1 H00Q_1 0.9800 . ?
C8_1 H00H_1 0.9800 . ?
C8_1 H00I_1 0.9800 . ?
C8_1 H00J_1 0.9800 . ?
C9_1 C11_1 1.521(6) . ?
C9_1 C10_1 1.525(6) . ?
C9_1 H9_1 1.0000 . ?
C10_1 H010_1 0.9800 . ?
C10_1 H011_1 0.9800 . ?
C10_1 H012_1 0.9800 . ?
C11_1 H00R_1 0.9800 . ?
C11_1 H00S_1 0.9800 . ?
C11_1 H00T_1 0.9800 . ?
C1_2 N2_2 1.357(4) . ?
C1_2 N5_2 1.359(4) . ?
C1_2 Ni1_3 1.895(3) . ?
N2_2 C3_2 1.391(5) . ?
N2_2 C6_2 1.466(5) . ?
C3_2 C4_2 1.343(6) . ?
C3_2 H00V_2 0.9500 . ?
C4_2 N5_2 1.384(5) . ?
C4_2 H00U_2 0.9500 . ?
N5_2 C9_2 1.467(5) . ?
C6_2 C7_2 1.517(5) . ?
C6_2 C8_2 1.520(5) . ?
C6_2 H6_2 1.0000 . ?
C7_2 H00X_2 0.9800 . ?
C7_2 H00Y_2 0.9800 . ?
C7_2 H00Z_2 0.9800 . ?
C8_2 H00A_2 0.9800 . ?
C8_2 H8_2 0.9800 . ?
C8_2 H00G_2 0.9800 . ?
C9_2 C11_2 1.516(6) . ?
C9_2 C10_2 1.521(6) . ?
C9_2 H00W_2 1.0000 . ?
C10_2 H00L_2 0.9800 . ?
C10_2 H00M_2 0.9800 . ?
C10_2 H00N_2 0.9800 . ?
C11_2 H013_2 0.9800 . ?
C11_2 H014_2 0.9800 . ?
C11_2 H015_2 0.9800 . ?
Ni1_3 C2_3 1.840(3) . ?
Ni1_3 S3_3 2.1827(10) . ?
C2_3 S4_3 1.610(4) . ?
C2_3 S3_3 1.716(4) . ?
